data_2107150
loop_
_publ_author_name
'Santoro, A.'
'Roth, R.S.'
'Austin, M.'

_publ_section_title
;
 Powder neutron diffraction study of the nonstoichiometric solid solution
 of lithium tantalate (Li Ta O3)9 (Ta2 O5)
;
_journal_name_full 'Acta Crystallographica B (24,1968-38,1982)'
_journal_page_first 1094
_journal_page_last 1098
_journal_volume 38
_journal_year 1982
_chemical_formula_sum 'Li5.04 O17.92 Ta6.16'
_chemical_name_systematic '((Li Ta O3)9 Ta2 O5)0.56'
_space_group_IT_number 146
_symmetry_space_group_name_Hall 'R 3'
_symmetry_space_group_name_H-M 'R 3 :H'
_cell_angle_alpha 90
_cell_angle_beta 90
_cell_angle_gamma 120
_cell_formula_units_Z 1
_cell_length_a 5.1576
_cell_length_b 5.1576
_cell_length_c 13.7842
_cell_volume 317.547
_citation_journal_id_ASTM ACBCAR
_cod_data_source_file Santoro_ACBCAR_1982_1740.cif
_cod_data_source_block Li5.04O17.92Ta6.16
_cod_original_cell_volume 317.5466
_cod_database_code 2107150

loop_
_symmetry_equiv_pos_as_xyz
x,y,z
-y,x-y,z
-x+y,-x,z
x+2/3,y+1/3,z+1/3
-y+2/3,x-y+1/3,z+1/3
-x+y+2/3,-x+1/3,z+1/3
x+1/3,y+2/3,z+2/3
-y+1/3,x-y+2/3,z+2/3
-x+y+1/3,-x+2/3,z+2/3

loop_
_atom_site_label
_atom_site_type_symbol
_atom_site_fract_x
_atom_site_fract_y
_atom_site_fract_z
_atom_site_occupancy
_atom_site_U_iso_or_equiv
Li3 Li 0 0 0.62 0.033 0.0
Ta2 Ta 0 0 0.5 1 0.0
O2 O 0.6593 0.9502 0.572 1 0.0
Ta4 Ta 0 0 0.773 0.033 0.0
Ta3 Ta 0 0 0.273 0.033 0.0
Ta1 Ta 0 0 0 1 0.0
Li2 Li 0 0 0.7765 0.833 0.0
O1 O 0.0498 0.3407 0.072 1 0.0
Li1 Li 0 0 0.2765 0.833 0.0
